data_7131414
loop_
_publ_author_name
'Thai, Phong'
'Frey, Brandon L.'
'Figgins, Matthew T.'
'Thompson, Richard R.'
'Carmieli, Raanan'
'Powers, David C.'

_publ_section_title
;
 Selective multi-electron aggregation at a hypervalent iodine center by
 sequential disproportionation.
;
_journal_issue 29
_journal_name_full 'Chemical communications (Cambridge, England)'
_journal_page_first 4308
_journal_page_last 4311
_journal_paper_doi 10.1039/d3cc00549f
_journal_volume 59
_journal_year 2023
_chemical_absolute_configuration unk
_chemical_formula_moiety 'C11 H16 I O1 S, Cl O1'
_chemical_formula_sum 'C11 H16 Cl I O8 S'
_chemical_formula_weight 470.65
_space_group_crystal_system orthorhombic
_space_group_IT_number 19
_space_group_name_Hall 'P 2ac 2ab'
_space_group_name_H-M_alt 'P 21 21 21'
_atom_sites_solution_hydrogens mixed
_atom_sites_solution_primary dual
_audit_creation_date 2022-06-04
_audit_creation_method
;
Olex2 1.5
(compiled 2022.04.07 svn.rca3783a0 for OlexSys, GUI svn.r6498)
;
_audit_update_record
;
2022-06-05 deposited with the CCDC.	2023-03-15 downloaded from the CCDC.
;
_cell_angle_alpha 90
_cell_angle_beta 90
_cell_angle_gamma 90
_cell_formula_units_Z 4
_cell_length_a 5.7361(2)
_cell_length_b 16.5918(7)
_cell_length_c 17.3437(7)
_cell_measurement_reflns_used 9896
_cell_measurement_temperature 110.00
_cell_measurement_theta_max 29.96
_cell_measurement_theta_min 2.46
_cell_volume 1650.64(11)
_computing_cell_refinement 'SAINT V8.38A (Bruker, 2018)'
_computing_data_reduction 'SAINT V8.38A (Bruker, 2018)'
_computing_molecular_graphics 'Olex2 1.5 (Dolomanov et al., 2009)'
_computing_publication_material 'Olex2 1.5 (Dolomanov et al., 2009)'
_computing_structure_refinement 'XL  (Sheldrick, 2008)'
_computing_structure_solution 'SHELXT 2014/4 (Sheldrick, 2014)'
_diffrn_ambient_temperature 110.00
_diffrn_measured_fraction_theta_full 0.999
_diffrn_measured_fraction_theta_max 0.999
_diffrn_measurement_device_type 'Bruker APEX-II CCD'
_diffrn_measurement_method '\f and \w scans'
_diffrn_radiation_type MoK\a
_diffrn_radiation_wavelength 0.71073
_diffrn_reflns_av_R_equivalents 0.0774
_diffrn_reflns_av_unetI/netI 0.0461
_diffrn_reflns_Laue_measured_fraction_full 0.999
_diffrn_reflns_Laue_measured_fraction_max 0.999
_diffrn_reflns_limit_h_max 8
_diffrn_reflns_limit_h_min -8
_diffrn_reflns_limit_k_max 23
_diffrn_reflns_limit_k_min -23
_diffrn_reflns_limit_l_max 24
_diffrn_reflns_limit_l_min -24
_diffrn_reflns_number 36452
_diffrn_reflns_point_group_measured_fraction_full 1.000
_diffrn_reflns_point_group_measured_fraction_max 0.999
_diffrn_reflns_theta_full 25.242
_diffrn_reflns_theta_max 30.181
_diffrn_reflns_theta_min 2.349
_diffrn_source_current 1.0
_diffrn_source_power 0.05
_diffrn_source_voltage 50.0
_diffrn_standards_number 0
_exptl_absorpt_coefficient_mu 2.263
_exptl_absorpt_correction_T_max 0.7460
_exptl_absorpt_correction_T_min 0.6483
_exptl_absorpt_correction_type none
_exptl_absorpt_process_details
;
SADABS-2016/2 (Bruker,2016/2) was used for absorption correction.
wR2(int) was 0.1389 before and 0.0743 after correction.
The Ratio of minimum to maximum transmission is 0.8690.
The \l/2 correction factor is Not present.
;
_exptl_crystal_colour colourless
_exptl_crystal_colour_primary colourless
_exptl_crystal_density_diffrn 1.894
_exptl_crystal_description needle
_exptl_crystal_F_000 928
_exptl_crystal_size_max 0.082
_exptl_crystal_size_mid 0.032
_exptl_crystal_size_min 0.021
_refine_diff_density_max 0.999
_refine_diff_density_min -2.567
_refine_diff_density_rms 0.153
_refine_ls_abs_structure_details
;
 Flack x determined using 1771 quotients [(I+)-(I-)]/[(I+)+(I-)]
 (Parsons, Flack and Wagner, Acta Cryst. B69 (2013) 249-259).
;
_refine_ls_abs_structure_Flack -0.008(11)
_refine_ls_extinction_method none
_refine_ls_goodness_of_fit_ref 0.944
_refine_ls_hydrogen_treatment mixed
_refine_ls_matrix_type full
_refine_ls_number_parameters 207
_refine_ls_number_reflns 4881
_refine_ls_number_restraints 0
_refine_ls_restrained_S_all 0.944
_refine_ls_R_factor_all 0.0486
_refine_ls_R_factor_gt 0.0443
_refine_ls_shift/su_max 0.001
_refine_ls_shift/su_mean 0.000
_refine_ls_structure_factor_coef Fsqd
_refine_ls_weighting_details 'w=1/[\s^2^(Fo^2^)+(0.1000P)^2^] where P=(Fo^2^+2Fc^2^)/3'
_refine_ls_weighting_scheme calc
_refine_ls_wR_factor_gt 0.1198
_refine_ls_wR_factor_ref 0.1224
_reflns_Friedel_coverage 0.741
_reflns_Friedel_fraction_full 1.000
_reflns_Friedel_fraction_max 1.000
_reflns_number_gt 4621
_reflns_number_total 4881
_reflns_threshold_expression 'I > 2\s(I)'
_cod_data_source_file d3cc00549f2.cif
_cod_data_source_block pt_3_2b_0m
_cod_depositor_comments 'Adding full bibliography for 7131411--7131416.cif.'
_cod_database_code 7131414
_shelx_shelxl_version_number 2018/3
_shelx_space_group_comment
;
The symmetry employed for this shelxl refinement is uniquely defined
by the following loop, which should always be used as a source of
symmetry information in preference to the above space-group names.
They are only intended as comments.
;
_olex2_refinement_description
;
1. Fixed Uiso
 At 1.2 times of:
  All C(H) groups
 At 1.5 times of:
  All C(H,H,H) groups, All O(H) groups
2.a Free rotating group:
 O1(H4)
2.b Aromatic/amide H refined with riding coordinates:
 C3(H3), C5(H5), C6(H6)
2.c Idealised Me refined as rotating group:
 C7(H7A,H7B,H7C), C9(H9A,H9B,H9C), C10(H10A,H10B,H10C), C11(H11A,H11B,H11C)
;
_olex2_submission_special_instructions 'No special instructions were received'

loop_
_space_group_symop_operation_xyz
'x, y, z'
'-x+1/2, -y, z+1/2'
'-x, y+1/2, -z+1/2'
'x+1/2, -y+1/2, -z'

loop_
_atom_site_label
_atom_site_type_symbol
_atom_site_fract_x
_atom_site_fract_y
_atom_site_fract_z
_atom_site_U_iso_or_equiv
_atom_site_adp_type
_atom_site_occupancy
_atom_site_site_symmetry_order
_atom_site_calc_flag
_atom_site_refinement_flags_posn
_atom_site_refinement_flags_adp
_atom_site_refinement_flags_occupancy
_atom_site_disorder_assembly
_atom_site_disorder_group
I1 I 0.16103(7) 0.69462(2) 0.37505(2) 0.01214(12) Uani 1 1 d . . . . .
S1 S 0.1903(3) 0.72091(10) 0.18177(10) 0.0133(3) Uani 1 1 d . . . . .
O4 O 0.3000(10) 0.7194(3) 0.4734(3) 0.0164(10) Uani 1 1 d . . . . .
H1 H 0.37(2) 0.677(6) 0.489(7) 0.04(3) Uiso 1 1 d . . . . .
O3 O 0.0398(9) 0.6840(3) 0.2404(3) 0.0194(11) Uani 1 1 d . . . . .
O2 O 0.0798(9) 0.7699(3) 0.1243(4) 0.0220(11) Uani 1 1 d . . . . .
O1 O 0.8425(11) 0.9335(3) 0.2141(3) 0.0238(12) Uani 1 1 d . . . . .
C1 C 0.3955(11) 0.7691(4) 0.3160(4) 0.0114(12) Uani 1 1 d . . . . .
C2 C 0.3851(12) 0.7796(4) 0.2367(4) 0.0114(12) Uani 1 1 d . . . . .
C3 C 0.5284(13) 0.8349(4) 0.1988(4) 0.0154(13) Uani 1 1 d . . . . .
H3 H 0.516848 0.842667 0.144705 0.018 Uiso 1 1 calc R U . . .
C4 C 0.6898(13) 0.8789(4) 0.2427(4) 0.0154(13) Uani 1 1 d . . . . .
C5 C 0.7052(14) 0.8662(5) 0.3227(5) 0.0197(15) Uani 1 1 d . . . . .
H5 H 0.818352 0.894640 0.352025 0.024 Uiso 1 1 calc R U . . .
C6 C 0.5566(12) 0.8124(4) 0.3591(4) 0.0140(12) Uani 1 1 d . . . . .
H6 H 0.564895 0.805191 0.413338 0.017 Uiso 1 1 calc R U . . .
C7 C 0.8321(15) 0.9515(5) 0.1336(4) 0.0250(16) Uani 1 1 d . . . . .
H7A H 0.870604 0.903121 0.103883 0.037 Uiso 1 1 calc R U . . .
H7B H 0.943985 0.994335 0.121514 0.037 Uiso 1 1 calc R U . . .
H7C H 0.674407 0.969523 0.120268 0.037 Uiso 1 1 calc R U . . .
C8 C 0.3553(12) 0.6405(4) 0.1358(4) 0.0170(13) Uani 1 1 d . . . . .
C9 C 0.1725(15) 0.5879(5) 0.0972(5) 0.0286(18) Uani 1 1 d . . . . .
H9A H 0.058358 0.570128 0.135647 0.043 Uiso 1 1 calc R U . . .
H9B H 0.248071 0.540703 0.074125 0.043 Uiso 1 1 calc R U . . .
H9C H 0.093095 0.618846 0.056843 0.043 Uiso 1 1 calc R U . . .
C10 C 0.5182(15) 0.6780(5) 0.0754(5) 0.0243(17) Uani 1 1 d . . . . .
H10A H 0.429277 0.714954 0.042564 0.036 Uiso 1 1 calc R U . . .
H10B H 0.586419 0.635264 0.043659 0.036 Uiso 1 1 calc R U . . .
H10C H 0.642823 0.707799 0.101548 0.036 Uiso 1 1 calc R U . . .
C11 C 0.4927(15) 0.5946(5) 0.1966(5) 0.0220(15) Uani 1 1 d . . . . .
H11A H 0.581969 0.632769 0.228027 0.033 Uiso 1 1 calc R U . . .
H11B H 0.599894 0.557016 0.171218 0.033 Uiso 1 1 calc R U . . .
H11C H 0.384905 0.564512 0.229587 0.033 Uiso 1 1 calc R U . . .
Cl1 Cl 0.7281(3) 0.56402(10) 0.47634(10) 0.0161(3) Uani 1 1 d . . . . .
O5 O 0.6762(12) 0.5989(4) 0.4016(3) 0.0253(12) Uani 1 1 d . . . . .
O6 O 0.9692(11) 0.5793(4) 0.4950(3) 0.0250(12) Uani 1 1 d . . . . .
O7 O 0.5812(11) 0.6027(4) 0.5343(4) 0.0293(14) Uani 1 1 d . . . . .
O8 O 0.6842(12) 0.4796(3) 0.4753(4) 0.0285(13) Uani 1 1 d . . . . .

loop_
_atom_site_aniso_label
_atom_site_aniso_U_11
_atom_site_aniso_U_22
_atom_site_aniso_U_33
_atom_site_aniso_U_23
_atom_site_aniso_U_13
_atom_site_aniso_U_12
I1 0.01044(18) 0.01311(18) 0.01288(19) 0.00075(15) 0.00234(16) -0.00170(15)
S1 0.0099(7) 0.0159(7) 0.0142(7) -0.0029(6) -0.0028(6) -0.0008(6)
O4 0.019(3) 0.019(2) 0.011(2) -0.0001(19) -0.002(2) -0.002(2)
O3 0.014(2) 0.025(3) 0.020(2) 0.001(2) -0.003(2) -0.009(2)
O2 0.019(2) 0.025(3) 0.021(3) -0.001(2) -0.008(2) 0.007(2)
O1 0.024(3) 0.024(3) 0.023(3) 0.003(2) 0.011(3) -0.011(3)
C1 0.007(3) 0.012(3) 0.015(3) 0.003(2) 0.003(2) -0.002(2)
C2 0.015(3) 0.011(3) 0.009(3) -0.002(2) -0.004(2) -0.002(2)
C3 0.019(3) 0.013(3) 0.014(3) 0.001(2) 0.002(3) 0.000(3)
C4 0.016(3) 0.014(3) 0.015(3) 0.001(2) 0.004(3) -0.003(3)
C5 0.019(4) 0.020(3) 0.020(3) -0.002(3) -0.003(3) -0.003(3)
C6 0.017(3) 0.015(3) 0.010(3) -0.003(2) 0.002(2) -0.005(3)
C7 0.024(3) 0.030(4) 0.021(4) 0.005(3) 0.011(4) 0.005(3)
C8 0.013(3) 0.020(3) 0.019(3) -0.012(3) -0.002(3) 0.000(3)
C9 0.016(3) 0.032(4) 0.038(4) -0.016(4) -0.002(4) -0.006(4)
C10 0.020(3) 0.034(5) 0.019(3) -0.011(3) 0.003(3) -0.001(3)
C11 0.022(4) 0.019(3) 0.026(4) 0.000(3) -0.005(3) 0.007(3)
Cl1 0.0137(7) 0.0145(7) 0.0200(8) 0.0016(6) 0.0050(6) 0.0002(6)
O5 0.025(3) 0.028(3) 0.022(3) 0.003(2) 0.001(3) -0.002(3)
O6 0.022(3) 0.031(3) 0.023(3) -0.009(2) -0.001(2) -0.003(3)
O7 0.025(3) 0.034(3) 0.028(3) 0.009(3) 0.015(3) 0.009(3)
O8 0.025(3) 0.016(2) 0.044(4) 0.007(2) 0.006(3) -0.009(2)

loop_
_atom_type_symbol
_atom_type_description
_atom_type_scat_dispersion_real
_atom_type_scat_dispersion_imag
_atom_type_scat_source
C C 0.0033 0.0016 'International Tables Vol C Tables 4.2.6.8 and 6.1.1.4'
H H 0.0000 0.0000 'International Tables Vol C Tables 4.2.6.8 and 6.1.1.4'
Cl Cl 0.1484 0.1585 'International Tables Vol C Tables 4.2.6.8 and 6.1.1.4'
I I -0.4742 1.8119 'International Tables Vol C Tables 4.2.6.8 and 6.1.1.4'
O O 0.0106 0.0060 'International Tables Vol C Tables 4.2.6.8 and 6.1.1.4'
S S 0.1246 0.1234 'International Tables Vol C Tables 4.2.6.8 and 6.1.1.4'

loop_
_geom_angle_atom_site_label_1
_geom_angle_atom_site_label_2
_geom_angle_atom_site_label_3
_geom_angle
_geom_angle_site_symmetry_1
_geom_angle_site_symmetry_3
_geom_angle_publ_flag
O4 I1 O3 168.3(2) . . ?
O4 I1 C1 92.3(3) . . ?
C1 I1 O3 76.0(2) . . ?
O3 S1 C2 103.2(3) . . ?
O3 S1 C8 107.7(3) . . ?
O2 S1 O3 117.3(3) . . ?
O2 S1 C2 110.1(3) . . ?
O2 S1 C8 109.9(4) . . ?
C2 S1 C8 108.2(3) . . ?
I1 O4 H1 108(7) . . ?
S1 O3 I1 117.7(3) . . ?
C4 O1 C7 118.1(7) . . ?
C2 C1 I1 122.1(5) . . ?
C6 C1 I1 118.1(5) . . ?
C6 C1 C2 119.8(6) . . ?
C1 C2 S1 119.6(5) . . ?
C1 C2 C3 121.5(6) . . ?
C3 C2 S1 118.9(5) . . ?
C2 C3 H3 120.8 . . ?
C2 C3 C4 118.4(7) . . ?
C4 C3 H3 120.8 . . ?
O1 C4 C3 125.1(7) . . ?
O1 C4 C5 114.9(6) . . ?
C3 C4 C5 119.9(7) . . ?
C4 C5 H5 119.8 . . ?
C6 C5 C4 120.5(7) . . ?
C6 C5 H5 119.8 . . ?
C1 C6 H6 120.1 . . ?
C5 C6 C1 119.9(6) . . ?
C5 C6 H6 120.1 . . ?
O1 C7 H7A 109.5 . . ?
O1 C7 H7B 109.5 . . ?
O1 C7 H7C 109.5 . . ?
H7A C7 H7B 109.5 . . ?
H7A C7 H7C 109.5 . . ?
H7B C7 H7C 109.5 . . ?
C9 C8 S1 104.8(5) . . ?
C9 C8 C10 110.6(6) . . ?
C9 C8 C11 112.0(7) . . ?
C10 C8 S1 108.6(5) . . ?
C11 C8 S1 109.4(5) . . ?
C11 C8 C10 111.1(6) . . ?
C8 C9 H9A 109.5 . . ?
C8 C9 H9B 109.5 . . ?
C8 C9 H9C 109.5 . . ?
H9A C9 H9B 109.5 . . ?
H9A C9 H9C 109.5 . . ?
H9B C9 H9C 109.5 . . ?
C8 C10 H10A 109.5 . . ?
C8 C10 H10B 109.5 . . ?
C8 C10 H10C 109.5 . . ?
H10A C10 H10B 109.5 . . ?
H10A C10 H10C 109.5 . . ?
H10B C10 H10C 109.5 . . ?
C8 C11 H11A 109.5 . . ?
C8 C11 H11B 109.5 . . ?
C8 C11 H11C 109.5 . . ?
H11A C11 H11B 109.5 . . ?
H11A C11 H11C 109.5 . . ?
H11B C11 H11C 109.5 . . ?
O5 Cl1 O7 108.7(4) . . ?
O6 Cl1 O5 109.1(4) . . ?
O6 Cl1 O7 108.7(4) . . ?
O8 Cl1 O5 110.1(4) . . ?
O8 Cl1 O6 110.2(4) . . ?
O8 Cl1 O7 109.8(4) . . ?

loop_
_geom_bond_atom_site_label_1
_geom_bond_atom_site_label_2
_geom_bond_distance
_geom_bond_site_symmetry_2
_geom_bond_publ_flag
I1 O4 1.927(5) . ?
I1 O3 2.442(5) . ?
I1 C1 2.093(6) . ?
S1 O3 1.468(6) . ?
S1 O2 1.434(6) . ?
S1 C2 1.761(7) . ?
S1 C8 1.819(7) . ?
O4 H1 0.87(11) . ?
O1 C4 1.355(9) . ?
O1 C7 1.428(9) . ?
C1 C2 1.389(9) . ?
C1 C6 1.388(9) . ?
C2 C3 1.396(10) . ?
C3 H3 0.9500 . ?
C3 C4 1.403(10) . ?
C4 C5 1.406(10) . ?
C5 H5 0.9500 . ?
C5 C6 1.386(10) . ?
C6 H6 0.9500 . ?
C7 H7A 0.9800 . ?
C7 H7B 0.9800 . ?
C7 H7C 0.9800 . ?
C8 C9 1.520(10) . ?
C8 C10 1.535(11) . ?
C8 C11 1.521(11) . ?
C9 H9A 0.9800 . ?
C9 H9B 0.9800 . ?
C9 H9C 0.9800 . ?
C10 H10A 0.9800 . ?
C10 H10B 0.9800 . ?
C10 H10C 0.9800 . ?
C11 H11A 0.9800 . ?
C11 H11B 0.9800 . ?
C11 H11C 0.9800 . ?
Cl1 O5 1.451(6) . ?
Cl1 O6 1.443(6) . ?
Cl1 O7 1.461(6) . ?
Cl1 O8 1.424(6) . ?

loop_
_geom_torsion_atom_site_label_1
_geom_torsion_atom_site_label_2
_geom_torsion_atom_site_label_3
_geom_torsion_atom_site_label_4
_geom_torsion
_geom_torsion_site_symmetry_1
_geom_torsion_site_symmetry_2
_geom_torsion_site_symmetry_3
_geom_torsion_site_symmetry_4
_geom_torsion_publ_flag
I1 C1 C2 S1 -6.9(8) . . . . ?
I1 C1 C2 C3 174.0(5) . . . . ?
I1 C1 C6 C5 -176.0(6) . . . . ?
S1 C2 C3 C4 -177.4(5) . . . . ?
O3 S1 C2 C1 12.3(7) . . . . ?
O3 S1 C2 C3 -168.6(6) . . . . ?
O3 S1 C8 C9 63.0(6) . . . . ?
O3 S1 C8 C10 -178.7(5) . . . . ?
O3 S1 C8 C11 -57.3(6) . . . . ?
O2 S1 O3 I1 -133.0(3) . . . . ?
O2 S1 C2 C1 138.3(6) . . . . ?
O2 S1 C2 C3 -42.6(7) . . . . ?
O2 S1 C8 C9 -65.8(6) . . . . ?
O2 S1 C8 C10 52.4(6) . . . . ?
O2 S1 C8 C11 173.9(5) . . . . ?
O1 C4 C5 C6 179.3(7) . . . . ?
C1 C2 C3 C4 1.7(11) . . . . ?
C2 S1 O3 I1 -11.8(4) . . . . ?
C2 S1 C8 C9 174.0(6) . . . . ?
C2 S1 C8 C10 -67.7(6) . . . . ?
C2 S1 C8 C11 53.7(6) . . . . ?
C2 C1 C6 C5 0.3(11) . . . . ?
C2 C3 C4 O1 178.8(7) . . . . ?
C2 C3 C4 C5 0.4(11) . . . . ?
C3 C4 C5 C6 -2.2(12) . . . . ?
C4 C5 C6 C1 1.8(11) . . . . ?
C6 C1 C2 S1 176.9(5) . . . . ?
C6 C1 C2 C3 -2.1(11) . . . . ?
C7 O1 C4 C3 3.5(11) . . . . ?
C7 O1 C4 C5 -178.0(7) . . . . ?
C8 S1 O3 I1 102.5(4) . . . . ?
C8 S1 C2 C1 -101.6(6) . . . . ?
C8 S1 C2 C3 77.5(6) . . . . ?
